data_7154167
loop_
_publ_author_name
'Chen, Guo-Qiang'
'Kehr, Gerald'
'Daniliuc, Constantin G.'
'Erker, Gerhard'

_publ_section_title
;
 1,1-Alkenylboration of diarylphosphino-enynes: convenient synthetic entry
 to vicinal P/B Lewis pairs at extended conjugated \p-frameworks.
;
_journal_issue 3
_journal_name_full 'Organic &amp; biomolecular chemistry'
_journal_page_first 764
_journal_page_last 769
_journal_paper_doi 10.1039/c4ob02134g
_journal_volume 13
_journal_year 2015
_chemical_formula_sum 'C37.5 H23 B Cl F10 P'
_chemical_formula_weight 740.79
_chemical_name_systematic
; 
 ? 
;
_space_group_IT_number 15
_symmetry_cell_setting monoclinic
_symmetry_space_group_name_Hall '-C 2yc'
_symmetry_space_group_name_H-M 'C 1 2/c 1'
_atom_sites_solution_hydrogens geom
_atom_sites_solution_primary direct
_atom_sites_solution_secondary difmap
_audit_creation_method SHELXL-97
_cell_angle_alpha 90.00
_cell_angle_beta 111.378(2)
_cell_angle_gamma 90.00
_cell_formula_units_Z 8
_cell_length_a 23.2576(5)
_cell_length_b 18.1844(5)
_cell_length_c 16.9234(5)
_cell_measurement_reflns_used 5662
_cell_measurement_temperature 223(2)
_cell_measurement_theta_max 68.25
_cell_measurement_theta_min 0.88
_cell_volume 6664.9(3)
_computing_cell_refinement 'Collect (Nonius B.V., 1998)'
_computing_data_collection 'Collect (Nonius B.V., 1998)'
_computing_data_reduction 'Denzo-SMN (Otwinowski & Minor, 1997)'
_computing_molecular_graphics 'XP (BrukerAXS, 2000)'
_computing_publication_material 'SHELXL-97 (Sheldrick, 1997)'
_computing_structure_refinement 'SHELXL-97 (Sheldrick, 1997)'
_computing_structure_solution 'SHELXS-97 (Sheldrick, 1990)'
_diffrn_ambient_temperature 223(2)
_diffrn_measured_fraction_theta_full 0.977
_diffrn_measured_fraction_theta_max 0.977
_diffrn_measurement_device_type 'Nonius KappaCCD APEXII'
_diffrn_measurement_method '\w and \f scans'
_diffrn_radiation_monochromator graphite
_diffrn_radiation_source 'fine-focus sealed tube'
_diffrn_radiation_type CuK\a
_diffrn_radiation_wavelength 1.54178
_diffrn_reflns_av_R_equivalents 0.046
_diffrn_reflns_av_sigmaI/netI 0.0254
_diffrn_reflns_limit_h_max 27
_diffrn_reflns_limit_h_min 0
_diffrn_reflns_limit_k_max 21
_diffrn_reflns_limit_k_min 0
_diffrn_reflns_limit_l_max 18
_diffrn_reflns_limit_l_min -20
_diffrn_reflns_number 24503
_diffrn_reflns_theta_full 67.40
_diffrn_reflns_theta_max 67.40
_diffrn_reflns_theta_min 4.08
_exptl_absorpt_coefficient_mu 2.224
_exptl_absorpt_correction_T_max 0.8421
_exptl_absorpt_correction_T_min 0.6174
_exptl_absorpt_correction_type multi-scan
_exptl_absorpt_process_details 'Denzo (Otwinowski, Borek, Majewski & Minor, 2003)'
_exptl_crystal_colour colourless
_exptl_crystal_density_diffrn 1.477
_exptl_crystal_density_method 'not measured'
_exptl_crystal_description prism
_exptl_crystal_F_000 3000
_exptl_crystal_size_max 0.24
_exptl_crystal_size_mid 0.16
_exptl_crystal_size_min 0.08
_refine_diff_density_max 1.172
_refine_diff_density_min -0.756
_refine_diff_density_rms 0.056
_refine_ls_extinction_method none
_refine_ls_goodness_of_fit_ref 1.046
_refine_ls_hydrogen_treatment mixed
_refine_ls_matrix_type full
_refine_ls_number_parameters 465
_refine_ls_number_reflns 5865
_refine_ls_number_restraints 12
_refine_ls_restrained_S_all 1.067
_refine_ls_R_factor_all 0.0563
_refine_ls_R_factor_gt 0.0515
_refine_ls_shift/su_max 0.000
_refine_ls_shift/su_mean 0.000
_refine_ls_structure_factor_coef Fsqd
_refine_ls_weighting_details 'calc w=1/[\s^2^(Fo^2^)+(0.0698P)^2^+10.3664P] where P=(Fo^2^+2Fc^2^)/3'
_refine_ls_weighting_scheme calc
_refine_ls_wR_factor_gt 0.1358
_refine_ls_wR_factor_ref 0.1402
_reflns_number_gt 5223
_reflns_number_total 5865
_reflns_threshold_expression >2sigma(I)
_cod_data_source_file c4ob02134g2.cif
_cod_data_source_block erk7173
_cod_depositor_comments 'Adding full bibliography for 7154166--7154173.cif.'
_cod_original_sg_symbol_H-M C2/c
_cod_original_formula_sum 'C37.50 H23 B Cl F10 P'
_cod_database_code 7154167

loop_
_symmetry_equiv_pos_as_xyz
'x, y, z'
'-x, y, -z+1/2'
'x+1/2, y+1/2, z'
'-x+1/2, y+1/2, -z+1/2'
'-x, -y, -z'
'x, -y, z-1/2'
'-x+1/2, -y+1/2, -z'
'x+1/2, -y+1/2, z-1/2'

loop_
_atom_site_label
_atom_site_type_symbol
_atom_site_fract_x
_atom_site_fract_y
_atom_site_fract_z
_atom_site_U_iso_or_equiv
_atom_site_adp_type
_atom_site_occupancy
_atom_site_symmetry_multiplicity
_atom_site_calc_flag
_atom_site_refinement_flags
P1 P 0.17274(3) 0.63755(3) 0.28272(3) 0.03349(16) Uani 1 1 d .
B1 B 0.19667(12) 0.57374(14) 0.38916(16) 0.0349(5) Uani 1 1 d .
C4 C 0.12998(10) 0.55488(12) 0.24389(14) 0.0356(5) Uani 1 1 d .
C3 C 0.15026(10) 0.51758(12) 0.31908(14) 0.0348(5) Uani 1 1 d .
C5 C 0.08543(12) 0.53714(13) 0.15821(15) 0.0412(5) Uani 1 1 d .
C6 C 0.02982(15) 0.5050(2) 0.1480(2) 0.0616(8) Uani 1 1 d .
H6A H 0.0029(17) 0.498(2) 0.092(3) 0.081(11) Uiso 1 1 d .
H6B H 0.0161(18) 0.505(2) 0.191(3) 0.090(13) Uiso 1 1 d .
C7 C 0.10155(15) 0.55801(17) 0.08670(16) 0.0561(7) Uani 1 1 d .
H7A H 0.0683 0.5446 0.0345 0.084 Uiso 1 1 calc R
H7B H 0.1390 0.5327 0.0898 0.084 Uiso 1 1 calc R
H7C H 0.1082 0.6107 0.0877 0.084 Uiso 1 1 calc R
C2 C 0.12922(11) 0.44510(13) 0.33250(14) 0.0384(5) Uani 1 1 d .
H2 H 0.1005 0.4209 0.2855 0.046 Uiso 1 1 calc R
C1 C 0.14804(12) 0.41050(13) 0.40735(15) 0.0406(5) Uani 1 1 d .
H1 H 0.1795 0.4331 0.4527 0.049 Uiso 1 1 calc R
C11 C 0.23203(11) 0.65214(13) 0.23836(15) 0.0393(5) Uani 1 1 d .
C12 C 0.25217(12) 0.72281(15) 0.22875(16) 0.0465(6) Uani 1 1 d .
H12 H 0.2334 0.7641 0.2425 0.056 Uiso 1 1 calc R
C13 C 0.29969(14) 0.73205(17) 0.19902(19) 0.0591(7) Uani 1 1 d .
H13 H 0.3133 0.7796 0.1930 0.071 Uiso 1 1 calc R
C14 C 0.32715(15) 0.6718(2) 0.1782(2) 0.0655(8) Uani 1 1 d .
H14 H 0.3595 0.6783 0.1580 0.079 Uiso 1 1 calc R
C15 C 0.30715(14) 0.60167(19) 0.1869(2) 0.0626(8) Uani 1 1 d .
H15 H 0.3257 0.5607 0.1721 0.075 Uiso 1 1 calc R
C16 C 0.26001(12) 0.59175(15) 0.21720(17) 0.0491(6) Uani 1 1 d .
H16 H 0.2468 0.5440 0.2235 0.059 Uiso 1 1 calc R
C21 C 0.12843(10) 0.72124(13) 0.26316(15) 0.0375(5) Uani 1 1 d .
C22 C 0.07813(14) 0.73115(17) 0.18902(18) 0.0571(7) Uani 1 1 d .
H22 H 0.0649 0.6926 0.1495 0.069 Uiso 1 1 calc R
C23 C 0.04728(16) 0.79733(19) 0.1728(2) 0.0702(9) Uani 1 1 d .
H23 H 0.0129 0.8036 0.1223 0.084 Uiso 1 1 calc R
C24 C 0.06631(15) 0.85400(16) 0.2295(2) 0.0613(8) Uani 1 1 d .
H24 H 0.0458 0.8995 0.2173 0.074 Uiso 1 1 calc R
C25 C 0.11536(14) 0.84433(16) 0.3044(2) 0.0637(8) Uani 1 1 d .
H25 H 0.1278 0.8829 0.3440 0.076 Uiso 1 1 calc R
C26 C 0.14652(13) 0.77803(16) 0.32158(19) 0.0542(7) Uani 1 1 d .
H26 H 0.1800 0.7715 0.3730 0.065 Uiso 1 1 calc R
C31 C 0.27102(11) 0.56444(13) 0.41760(14) 0.0382(5) Uani 1 1 d .
F32 F 0.28260(7) 0.69033(8) 0.45471(11) 0.0579(4) Uani 1 1 d .
C32 C 0.30823(11) 0.62605(14) 0.44493(16) 0.0442(6) Uani 1 1 d .
F33 F 0.40401(8) 0.68856(11) 0.48645(16) 0.0855(7) Uani 1 1 d .
C33 C 0.37084(13) 0.62697(16) 0.4610(2) 0.0568(7) Uani 1 1 d .
F34 F 0.45993(8) 0.56352(12) 0.46594(18) 0.0964(7) Uani 1 1 d .
C34 C 0.39904(12) 0.56349(18) 0.4507(2) 0.0629(8) Uani 1 1 d .
F35 F 0.39180(9) 0.43882(10) 0.41266(15) 0.0824(6) Uani 1 1 d .
C35 C 0.36481(13) 0.50081(16) 0.4240(2) 0.0562(7) Uani 1 1 d .
F36 F 0.27109(7) 0.43891(8) 0.38109(11) 0.0601(4) Uani 1 1 d .
C36 C 0.30192(12) 0.50244(14) 0.40815(16) 0.0439(6) Uani 1 1 d .
C41 C 0.17199(10) 0.59925(12) 0.46320(14) 0.0357(5) Uani 1 1 d .
F42 F 0.07380(6) 0.63327(9) 0.36490(9) 0.0502(4) Uani 1 1 d .
C42 C 0.11271(11) 0.62633(13) 0.44567(14) 0.0381(5) Uani 1 1 d .
F43 F 0.03172(7) 0.67191(10) 0.48519(10) 0.0588(4) Uani 1 1 d .
C43 C 0.08946(12) 0.64639(14) 0.50689(16) 0.0435(6) Uani 1 1 d .
F44 F 0.10462(9) 0.66072(10) 0.65140(10) 0.0636(4) Uani 1 1 d .
C44 C 0.12617(13) 0.64071(14) 0.59121(16) 0.0455(6) Uani 1 1 d .
F45 F 0.22074(8) 0.60440(10) 0.69488(9) 0.0614(4) Uani 1 1 d .
C45 C 0.18470(13) 0.61321(14) 0.61243(15) 0.0442(6) Uani 1 1 d .
F46 F 0.26341(7) 0.56347(9) 0.57662(9) 0.0551(4) Uani 1 1 d .
C46 C 0.20610(11) 0.59317(13) 0.54955(15) 0.0397(5) Uani 1 1 d .
C51 C 0.12376(12) 0.34021(13) 0.42497(15) 0.0421(5) Uani 1 1 d .
C52 C 0.15909(15) 0.29694(15) 0.49273(17) 0.0537(7) Uani 1 1 d .
H52 H 0.1993 0.3119 0.5264 0.064 Uiso 1 1 calc R
C53 C 0.13562(18) 0.23141(16) 0.5115(2) 0.0656(9) Uani 1 1 d .
H53 H 0.1601 0.2023 0.5573 0.079 Uiso 1 1 calc R
C54 C 0.07715(18) 0.20932(17) 0.4635(2) 0.0659(9) Uani 1 1 d .
H54 H 0.0614 0.1652 0.4765 0.079 Uiso 1 1 calc R
C55 C 0.04141(16) 0.25146(17) 0.3965(2) 0.0642(8) Uani 1 1 d .
H55 H 0.0011 0.2362 0.3637 0.077 Uiso 1 1 calc R
C56 C 0.06438(13) 0.31644(15) 0.37671(19) 0.0524(7) Uani 1 1 d .
H56 H 0.0396 0.3447 0.3303 0.063 Uiso 1 1 calc R
C61 C 0.5000 0.5754(7) 0.2500 0.229(6) Uani 1 2 d SU
H61A H 0.4727 0.6076 0.2669 0.275 Uiso 0.50 1 calc PR
H61B H 0.5273 0.6076 0.2331 0.275 Uiso 0.50 1 calc PR
Cl1 Cl 0.54550(8) 0.53140(8) 0.33918(11) 0.1282(5) Uani 1 1 d U

loop_
_atom_site_aniso_label
_atom_site_aniso_U_11
_atom_site_aniso_U_22
_atom_site_aniso_U_33
_atom_site_aniso_U_23
_atom_site_aniso_U_13
_atom_site_aniso_U_12
P1 0.0354(3) 0.0324(3) 0.0322(3) 0.0004(2) 0.0116(2) -0.0021(2)
B1 0.0375(13) 0.0332(13) 0.0324(12) 0.0023(10) 0.0108(10) -0.0005(10)
C4 0.0372(12) 0.0368(12) 0.0331(11) -0.0026(9) 0.0131(9) -0.0029(9)
C3 0.0380(11) 0.0334(11) 0.0346(11) -0.0018(9) 0.0153(9) -0.0014(9)
C5 0.0495(14) 0.0368(12) 0.0330(11) -0.0027(9) 0.0099(10) -0.0049(10)
C6 0.0520(17) 0.079(2) 0.0434(16) 0.0017(14) 0.0050(14) -0.0160(15)
C7 0.0691(18) 0.0600(17) 0.0370(13) -0.0035(12) 0.0169(13) -0.0066(14)
C2 0.0452(13) 0.0355(12) 0.0350(11) -0.0031(9) 0.0152(10) -0.0057(10)
C1 0.0481(13) 0.0362(12) 0.0388(12) -0.0013(10) 0.0172(11) -0.0028(10)
C11 0.0413(12) 0.0421(13) 0.0345(12) 0.0010(10) 0.0137(10) -0.0024(10)
C12 0.0529(15) 0.0438(14) 0.0456(14) -0.0007(11) 0.0214(12) -0.0094(11)
C13 0.0654(18) 0.0597(18) 0.0616(17) -0.0007(14) 0.0344(15) -0.0193(15)
C14 0.0583(18) 0.082(2) 0.0688(19) -0.0004(16) 0.0384(16) -0.0118(16)
C15 0.0593(17) 0.069(2) 0.0717(19) -0.0034(15) 0.0389(16) 0.0042(15)
C16 0.0510(15) 0.0471(14) 0.0540(15) 0.0010(12) 0.0249(12) -0.0002(12)
C21 0.0366(12) 0.0381(12) 0.0388(12) 0.0014(9) 0.0149(10) -0.0020(9)
C22 0.0577(17) 0.0545(16) 0.0457(15) -0.0067(12) 0.0029(13) 0.0114(13)
C23 0.067(2) 0.069(2) 0.0586(18) 0.0016(15) 0.0035(15) 0.0275(16)
C24 0.0593(17) 0.0457(16) 0.080(2) 0.0066(14) 0.0268(16) 0.0155(13)
C25 0.0559(17) 0.0447(15) 0.084(2) -0.0185(15) 0.0173(16) 0.0032(13)
C26 0.0476(14) 0.0500(15) 0.0548(16) -0.0116(12) 0.0066(12) 0.0032(12)
C31 0.0385(12) 0.0400(13) 0.0340(11) 0.0034(9) 0.0107(10) 0.0018(10)
F32 0.0445(8) 0.0431(8) 0.0764(11) -0.0133(7) 0.0105(8) -0.0015(6)
C32 0.0381(13) 0.0410(13) 0.0475(14) 0.0016(11) 0.0085(11) 0.0036(10)
F33 0.0448(9) 0.0620(11) 0.1321(18) -0.0015(11) 0.0112(10) -0.0149(8)
C33 0.0393(14) 0.0499(16) 0.0722(19) 0.0066(14) 0.0096(13) -0.0032(12)
F34 0.0398(9) 0.0869(14) 0.162(2) 0.0232(14) 0.0356(12) 0.0100(9)
C34 0.0337(13) 0.0670(19) 0.086(2) 0.0184(16) 0.0194(14) 0.0064(13)
F35 0.0670(11) 0.0627(11) 0.1270(18) 0.0108(11) 0.0466(12) 0.0257(9)
C35 0.0494(15) 0.0494(16) 0.0739(19) 0.0145(14) 0.0272(14) 0.0177(13)
F36 0.0575(9) 0.0407(8) 0.0822(11) -0.0061(7) 0.0257(8) 0.0031(7)
C36 0.0456(13) 0.0381(13) 0.0475(14) 0.0042(10) 0.0163(11) 0.0022(10)
C41 0.0399(12) 0.0334(11) 0.0323(11) -0.0008(9) 0.0111(9) -0.0056(9)
F42 0.0402(8) 0.0727(10) 0.0356(7) 0.0023(7) 0.0114(6) 0.0037(7)
C42 0.0397(12) 0.0408(12) 0.0319(11) 0.0007(9) 0.0109(10) -0.0028(10)
F43 0.0475(8) 0.0745(11) 0.0602(10) -0.0024(8) 0.0267(7) 0.0082(8)
C43 0.0461(14) 0.0417(13) 0.0453(14) -0.0008(10) 0.0199(11) -0.0011(11)
F44 0.0827(12) 0.0719(11) 0.0483(9) -0.0093(8) 0.0385(9) -0.0008(9)
C44 0.0600(16) 0.0443(14) 0.0395(13) -0.0057(10) 0.0266(12) -0.0054(12)
F45 0.0785(11) 0.0690(11) 0.0296(7) 0.0004(7) 0.0114(7) 0.0012(9)
C45 0.0578(15) 0.0417(13) 0.0292(11) -0.0019(10) 0.0110(11) -0.0053(11)
F46 0.0485(8) 0.0698(10) 0.0382(7) 0.0051(7) 0.0053(6) 0.0118(7)
C46 0.0414(12) 0.0374(12) 0.0361(12) 0.0005(9) 0.0090(10) -0.0023(10)
C51 0.0578(15) 0.0351(12) 0.0415(13) -0.0015(10) 0.0279(12) 0.0004(11)
C52 0.0773(19) 0.0423(14) 0.0417(14) 0.0012(11) 0.0220(13) -0.0037(13)
C53 0.107(3) 0.0432(16) 0.0514(16) 0.0093(13) 0.0341(18) 0.0017(16)
C54 0.100(3) 0.0406(15) 0.076(2) 0.0014(14) 0.055(2) -0.0098(16)
C55 0.0652(19) 0.0500(16) 0.088(2) -0.0051(16) 0.0404(17) -0.0113(14)
C56 0.0549(16) 0.0425(14) 0.0648(17) 0.0039(12) 0.0279(14) -0.0027(12)
C61 0.227(9) 0.122(7) 0.274(10) 0.000 0.016(8) 0.000
Cl1 0.1546(12) 0.1043(9) 0.1520(12) -0.0456(8) 0.0872(11) -0.0444(9)

loop_
_atom_type_symbol
_atom_type_description
_atom_type_scat_dispersion_real
_atom_type_scat_dispersion_imag
_atom_type_scat_source
C C 0.0181 0.0091 'International Tables Vol C Tables 4.2.6.8 and 6.1.1.4'
H H 0.0000 0.0000 'International Tables Vol C Tables 4.2.6.8 and 6.1.1.4'
B B 0.0090 0.0039 'International Tables Vol C Tables 4.2.6.8 and 6.1.1.4'
F F 0.0727 0.0534 'International Tables Vol C Tables 4.2.6.8 and 6.1.1.4'
P P 0.2955 0.4335 'International Tables Vol C Tables 4.2.6.8 and 6.1.1.4'
Cl Cl 0.3639 0.7018 'International Tables Vol C Tables 4.2.6.8 and 6.1.1.4'

loop_
_geom_angle_atom_site_label_1
_geom_angle_atom_site_label_2
_geom_angle_atom_site_label_3
_geom_angle
_geom_angle_site_symmetry_1
C4 P1 C21 116.00(11) .
C4 P1 C11 112.05(11) .
C21 P1 C11 105.73(11) .
C4 P1 B1 77.46(10) .
C21 P1 B1 126.61(11) .
C11 P1 B1 116.38(11) .
C41 B1 C31 115.98(19) .
C41 B1 C3 114.32(19) .
C31 B1 C3 119.9(2) .
C41 B1 P1 117.31(16) .
C31 B1 P1 103.81(15) .
C3 B1 P1 79.61(13) .
C3 C4 C5 133.3(2) .
C3 C4 P1 96.79(16) .
C5 C4 P1 129.82(17) .
C4 C3 C2 125.1(2) .
C4 C3 B1 106.13(19) .
C2 C3 B1 128.6(2) .
C6 C5 C7 121.9(2) .
C6 C5 C4 120.5(2) .
C7 C5 C4 117.5(2) .
C5 C6 H6A 116(2) .
C5 C6 H6B 119(3) .
H6A C6 H6B 121(3) .
C5 C7 H7A 109.5 .
C5 C7 H7B 109.5 .
H7A C7 H7B 109.5 .
C5 C7 H7C 109.5 .
H7A C7 H7C 109.5 .
H7B C7 H7C 109.5 .
C1 C2 C3 124.2(2) .
C1 C2 H2 117.9 .
C3 C2 H2 117.9 .
C2 C1 C51 125.7(2) .
C2 C1 H1 117.1 .
C51 C1 H1 117.1 .
C16 C11 C12 119.3(2) .
C16 C11 P1 119.32(19) .
C12 C11 P1 121.35(19) .
C13 C12 C11 120.1(3) .
C13 C12 H12 120.0 .
C11 C12 H12 120.0 .
C14 C13 C12 120.2(3) .
C14 C13 H13 119.9 .
C12 C13 H13 119.9 .
C13 C14 C15 120.1(3) .
C13 C14 H14 120.0 .
C15 C14 H14 120.0 .
C16 C15 C14 120.2(3) .
C16 C15 H15 119.9 .
C14 C15 H15 119.9 .
C15 C16 C11 120.2(3) .
C15 C16 H16 119.9 .
C11 C16 H16 119.9 .
C22 C21 C26 119.2(2) .
C22 C21 P1 121.09(19) .
C26 C21 P1 119.65(19) .
C23 C22 C21 120.2(3) .
C23 C22 H22 119.9 .
C21 C22 H22 119.9 .
C24 C23 C22 120.5(3) .
C24 C23 H23 119.8 .
C22 C23 H23 119.8 .
C23 C24 C25 119.9(3) .
C23 C24 H24 120.0 .
C25 C24 H24 120.0 .
C24 C25 C26 120.1(3) .
C24 C25 H25 119.9 .
C26 C25 H25 119.9 .
C25 C26 C21 120.0(3) .
C25 C26 H26 120.0 .
C21 C26 H26 120.0 .
C36 C31 C32 114.3(2) .
C36 C31 B1 126.5(2) .
C32 C31 B1 118.8(2) .
F32 C32 C33 116.5(2) .
F32 C32 C31 119.4(2) .
C33 C32 C31 124.1(2) .
F33 C33 C34 120.0(2) .
F33 C33 C32 121.1(3) .
C34 C33 C32 119.0(3) .
F34 C34 C35 120.6(3) .
F34 C34 C33 119.7(3) .
C35 C34 C33 119.7(2) .
F35 C35 C34 120.1(3) .
F35 C35 C36 120.4(3) .
C34 C35 C36 119.4(2) .
F36 C36 C31 120.4(2) .
F36 C36 C35 116.1(2) .
C31 C36 C35 123.6(2) .
C46 C41 C42 113.2(2) .
C46 C41 B1 124.2(2) .
C42 C41 B1 122.6(2) .
F42 C42 C43 115.9(2) .
F42 C42 C41 119.9(2) .
C43 C42 C41 124.2(2) .
F43 C43 C44 119.5(2) .
F43 C43 C42 120.9(2) .
C44 C43 C42 119.6(2) .
F44 C44 C45 120.8(2) .
F44 C44 C43 120.4(2) .
C45 C44 C43 118.8(2) .
F45 C45 C44 119.9(2) .
F45 C45 C46 120.2(2) .
C44 C45 C46 119.9(2) .
F46 C46 C45 115.6(2) .
F46 C46 C41 120.1(2) .
C45 C46 C41 124.2(2) .
C52 C51 C56 118.1(2) .
C52 C51 C1 120.3(2) .
C56 C51 C1 121.5(2) .
C51 C52 C53 120.7(3) .
C51 C52 H52 119.7 .
C53 C52 H52 119.7 .
C54 C53 C52 120.3(3) .
C54 C53 H53 119.9 .
C52 C53 H53 119.9 .
C53 C54 C55 120.0(3) .
C53 C54 H54 120.0 .
C55 C54 H54 120.0 .
C54 C55 C56 120.4(3) .
C54 C55 H55 119.8 .
C56 C55 H55 119.8 .
C55 C56 C51 120.6(3) .
C55 C56 H56 119.7 .
C51 C56 H56 119.7 .
Cl1 C61 Cl1 123.7(7) 2_655
Cl1 C61 H61A 106.4 2_655
Cl1 C61 H61A 106.4 .
Cl1 C61 H61B 106.4 2_655
Cl1 C61 H61B 106.4 .
H61A C61 H61B 106.5 .

loop_
_geom_bond_atom_site_label_1
_geom_bond_atom_site_label_2
_geom_bond_distance
_geom_bond_site_symmetry_2
P1 C4 1.790(2) .
P1 C21 1.800(2) .
P1 C11 1.814(2) .
P1 B1 2.042(3) .
B1 C41 1.625(3) .
B1 C31 1.626(3) .
B1 C3 1.637(3) .
C4 C3 1.365(3) .
C4 C5 1.478(3) .
C3 C2 1.452(3) .
C5 C6 1.372(4) .
C5 C7 1.442(4) .
C6 H6A 0.93(4) .
C6 H6B 0.90(4) .
C7 H7A 0.9700 .
C7 H7B 0.9700 .
C7 H7C 0.9700 .
C2 C1 1.337(3) .
C2 H2 0.9400 .
C1 C51 1.471(3) .
C1 H1 0.9400 .
C11 C16 1.388(4) .
C11 C12 1.397(3) .
C12 C13 1.382(4) .
C12 H12 0.9400 .
C13 C14 1.378(5) .
C13 H13 0.9400 .
C14 C15 1.383(5) .
C14 H14 0.9400 .
C15 C16 1.382(4) .
C15 H15 0.9400 .
C16 H16 0.9400 .
C21 C22 1.380(4) .
C21 C26 1.385(4) .
C22 C23 1.376(4) .
C22 H22 0.9400 .
C23 C24 1.368(5) .
C23 H23 0.9400 .
C24 C25 1.372(5) .
C24 H24 0.9400 .
C25 C26 1.382(4) .
C25 H25 0.9400 .
C26 H26 0.9400 .
C31 C36 1.377(3) .
C31 C32 1.388(3) .
F32 C32 1.349(3) .
C32 C33 1.381(4) .
F33 C33 1.339(3) .
C33 C34 1.370(4) .
F34 C34 1.344(3) .
C34 C35 1.369(4) .
F35 C35 1.338(3) .
C35 C36 1.388(4) .
F36 C36 1.349(3) .
C41 C46 1.390(3) .
C41 C42 1.390(3) .
F42 C42 1.342(3) .
C42 C43 1.381(3) .
F43 C43 1.339(3) .
C43 C44 1.374(4) .
F44 C44 1.339(3) .
C44 C45 1.370(4) .
F45 C45 1.350(3) .
C45 C46 1.378(4) .
F46 C46 1.354(3) .
C51 C52 1.387(4) .
C51 C56 1.392(4) .
C52 C53 1.395(4) .
C52 H52 0.9400 .
C53 C54 1.365(5) .
C53 H53 0.9400 .
C54 C55 1.370(5) .
C54 H54 0.9400 .
C55 C56 1.387(4) .
C55 H55 0.9400 .
C56 H56 0.9400 .
C61 Cl1 1.695(6) 2_655
C61 Cl1 1.695(6) .
C61 H61A 0.9800 .
C61 H61B 0.9800 .

loop_
_geom_torsion_atom_site_label_1
_geom_torsion_atom_site_label_2
_geom_torsion_atom_site_label_3
_geom_torsion_atom_site_label_4
_geom_torsion
C4 P1 B1 C41 -111.46(19)
C21 P1 B1 C41 1.8(2)
C11 P1 B1 C41 139.94(17)
C4 P1 B1 C31 119.15(17)
C21 P1 B1 C31 -127.64(16)
C11 P1 B1 C31 10.55(19)
C4 P1 B1 C3 0.66(13)
C21 P1 B1 C3 113.87(15)
C11 P1 B1 C3 -107.94(14)
C21 P1 C4 C3 -125.61(15)
C11 P1 C4 C3 112.87(16)
B1 P1 C4 C3 -0.78(15)
C21 P1 C4 C5 51.9(2)
C11 P1 C4 C5 -69.6(2)
B1 P1 C4 C5 176.7(2)
C5 C4 C3 C2 -1.2(4)
P1 C4 C3 C2 176.1(2)
C5 C4 C3 B1 -176.4(2)
P1 C4 C3 B1 0.99(19)
C41 B1 C3 C4 114.5(2)
C31 B1 C3 C4 -100.9(2)
P1 B1 C3 C4 -0.87(17)
C41 B1 C3 C2 -60.4(3)
C31 B1 C3 C2 84.2(3)
P1 B1 C3 C2 -175.8(2)
C3 C4 C5 C6 43.6(4)
P1 C4 C5 C6 -133.0(3)
C3 C4 C5 C7 -139.2(3)
P1 C4 C5 C7 44.2(3)
C4 C3 C2 C1 -177.6(2)
B1 C3 C2 C1 -3.5(4)
C3 C2 C1 C51 174.2(2)
C4 P1 C11 C16 -31.0(2)
C21 P1 C11 C16 -158.3(2)
B1 P1 C11 C16 55.5(2)
C4 P1 C11 C12 152.1(2)
C21 P1 C11 C12 24.8(2)
B1 P1 C11 C12 -121.4(2)
C16 C11 C12 C13 -0.4(4)
P1 C11 C12 C13 176.5(2)
C11 C12 C13 C14 0.4(4)
C12 C13 C14 C15 0.1(5)
C13 C14 C15 C16 -0.6(5)
C14 C15 C16 C11 0.6(5)
C12 C11 C16 C15 -0.1(4)
P1 C11 C16 C15 -177.1(2)
C4 P1 C21 C22 -35.9(3)
C11 P1 C21 C22 89.0(2)
B1 P1 C21 C22 -129.4(2)
C4 P1 C21 C26 147.0(2)
C11 P1 C21 C26 -88.2(2)
B1 P1 C21 C26 53.5(3)
C26 C21 C22 C23 1.4(4)
P1 C21 C22 C23 -175.8(3)
C21 C22 C23 C24 0.4(5)
C22 C23 C24 C25 -1.9(6)
C23 C24 C25 C26 1.6(5)
C24 C25 C26 C21 0.2(5)
C22 C21 C26 C25 -1.7(4)
P1 C21 C26 C25 175.5(2)
C41 B1 C31 C36 124.5(3)
C3 B1 C31 C36 -19.5(3)
P1 B1 C31 C36 -105.4(2)
C41 B1 C31 C32 -64.0(3)
C3 B1 C31 C32 152.0(2)
P1 B1 C31 C32 66.2(2)
C36 C31 C32 F32 178.7(2)
B1 C31 C32 F32 6.1(3)
C36 C31 C32 C33 0.6(4)
B1 C31 C32 C33 -172.0(3)
F32 C32 C33 F33 1.2(4)
C31 C32 C33 F33 179.3(3)
F32 C32 C33 C34 -178.9(3)
C31 C32 C33 C34 -0.8(5)
F33 C33 C34 F34 -0.2(5)
C32 C33 C34 F34 179.9(3)
F33 C33 C34 C35 -179.5(3)
C32 C33 C34 C35 0.6(5)
F34 C34 C35 F35 -0.1(5)
C33 C34 C35 F35 179.1(3)
F34 C34 C35 C36 -179.5(3)
C33 C34 C35 C36 -0.3(5)
C32 C31 C36 F36 -179.3(2)
B1 C31 C36 F36 -7.4(4)
C32 C31 C36 C35 -0.2(4)
B1 C31 C36 C35 171.7(2)
F35 C35 C36 F36 -0.2(4)
C34 C35 C36 F36 179.2(3)
F35 C35 C36 C31 -179.3(3)
C34 C35 C36 C31 0.1(4)
C31 B1 C41 C46 -19.0(3)
C3 B1 C41 C46 127.0(2)
P1 B1 C41 C46 -142.4(2)
C31 B1 C41 C42 164.2(2)
C3 B1 C41 C42 -49.8(3)
P1 B1 C41 C42 40.8(3)
C46 C41 C42 F42 -178.2(2)
B1 C41 C42 F42 -1.1(3)
C46 C41 C42 C43 0.8(3)
B1 C41 C42 C43 177.9(2)
F42 C42 C43 F43 -0.8(3)
C41 C42 C43 F43 -179.8(2)
F42 C42 C43 C44 179.7(2)
C41 C42 C43 C44 0.7(4)
F43 C43 C44 F44 -0.2(4)
C42 C43 C44 F44 179.2(2)
F43 C43 C44 C45 178.8(2)
C42 C43 C44 C45 -1.8(4)
F44 C44 C45 F45 1.6(4)
C43 C44 C45 F45 -177.4(2)
F44 C44 C45 C46 -179.8(2)
C43 C44 C45 C46 1.2(4)
F45 C45 C46 F46 1.5(3)
C44 C45 C46 F46 -177.1(2)
F45 C45 C46 C41 179.0(2)
C44 C45 C46 C41 0.4(4)
C42 C41 C46 F46 176.0(2)
B1 C41 C46 F46 -1.0(3)
C42 C41 C46 C45 -1.4(3)
B1 C41 C46 C45 -178.4(2)
C2 C1 C51 C52 157.3(3)
C2 C1 C51 C56 -25.1(4)
C56 C51 C52 C53 0.2(4)
C1 C51 C52 C53 177.9(3)
C51 C52 C53 C54 -0.5(5)
C52 C53 C54 C55 0.3(5)
C53 C54 C55 C56 0.3(5)
C54 C55 C56 C51 -0.6(5)
C52 C51 C56 C55 0.3(4)
C1 C51 C56 C55 -177.3(3)
